data_7212256
loop_
_publ_author_name
'Ma, Lu-Fang'
'Liu, Bin'
'Wang, Li-Ya'
'Hu, Jiang-Liang'
'Du, Miao'

_publ_section_title
;
 Hydrothermal preparation, crystal structures and properties of novel
 Mn(ii) metal--organic frameworks with 5-nitro-1,2,3-benzenetricarboxylate
 and various dipyridyl ligands
;
_journal_issue 5
_journal_name_full CrystEngComm
_journal_page_first 1439
_journal_paper_doi 10.1039/b923522c
_journal_volume 12
_journal_year 2010
_chemical_formula_sum 'C36 H34 Mn3 N5 O22'
_chemical_formula_weight 1053.50
_chemical_name_systematic
;
?
;
_space_group_IT_number 2
_symmetry_cell_setting triclinic
_symmetry_space_group_name_Hall '-P 1'
_symmetry_space_group_name_H-M 'P -1'
_atom_sites_solution_hydrogens geom
_atom_sites_solution_primary direct
_atom_sites_solution_secondary difmap
_audit_creation_method SHELXL-97
_cell_angle_alpha 83.6160(10)
_cell_angle_beta 74.8460(10)
_cell_angle_gamma 67.3020(10)
_cell_formula_units_Z 2
_cell_length_a 11.1537(11)
_cell_length_b 11.1636(11)
_cell_length_c 18.4683(18)
_cell_measurement_reflns_used 5132
_cell_measurement_temperature 296(2)
_cell_measurement_theta_max 27.52
_cell_measurement_theta_min 2.68
_cell_volume 2047.6(3)
_computing_cell_refinement 'Bruker SMART'
_computing_data_collection 'Bruker SMART'
_computing_data_reduction 'Bruker SAINT'
_computing_molecular_graphics 'Bruker SHELXTL'
_computing_publication_material 'Bruker SHELXTL'
_computing_structure_refinement 'SHELXL-97 (Sheldrick, 1997)'
_computing_structure_solution 'SHELXS-97 (Sheldrick, 1990)'
_diffrn_ambient_temperature 296(2)
_diffrn_measured_fraction_theta_full 0.993
_diffrn_measured_fraction_theta_max 0.993
_diffrn_measurement_device_type 'CCD area detector'
_diffrn_measurement_method 'phi and omega scans'
_diffrn_radiation_monochromator graphite
_diffrn_radiation_source 'fine-focus sealed tube'
_diffrn_radiation_type MoK\a
_diffrn_radiation_wavelength 0.71073
_diffrn_reflns_av_R_equivalents 0.0240
_diffrn_reflns_av_sigmaI/netI 0.0375
_diffrn_reflns_limit_h_max 13
_diffrn_reflns_limit_h_min -13
_diffrn_reflns_limit_k_max 13
_diffrn_reflns_limit_k_min -13
_diffrn_reflns_limit_l_max 22
_diffrn_reflns_limit_l_min -22
_diffrn_reflns_number 15328
_diffrn_reflns_theta_full 25.50
_diffrn_reflns_theta_max 25.50
_diffrn_reflns_theta_min 2.30
_exptl_absorpt_coefficient_mu 1.007
_exptl_absorpt_correction_T_max 0.7727
_exptl_absorpt_correction_T_min 0.6382
_exptl_absorpt_correction_type multi-scan
_exptl_absorpt_process_details sadabs
_exptl_crystal_colour yellow
_exptl_crystal_density_diffrn 1.709
_exptl_crystal_density_method 'not measured'
_exptl_crystal_description block
_exptl_crystal_F_000 1072
_exptl_crystal_size_max 0.49
_exptl_crystal_size_mid 0.45
_exptl_crystal_size_min 0.27
_refine_diff_density_max 1.090
_refine_diff_density_min -1.084
_refine_diff_density_rms 0.076
_refine_ls_extinction_method none
_refine_ls_goodness_of_fit_ref 1.048
_refine_ls_hydrogen_treatment constr
_refine_ls_matrix_type full
_refine_ls_number_parameters 595
_refine_ls_number_reflns 7566
_refine_ls_number_restraints 0
_refine_ls_restrained_S_all 1.048
_refine_ls_R_factor_all 0.0552
_refine_ls_R_factor_gt 0.0422
_refine_ls_shift/su_max 0.001
_refine_ls_shift/su_mean 0.000
_refine_ls_structure_factor_coef Fsqd
_refine_ls_weighting_details 'calc w=1/[\s^2^(Fo^2^)+(0.0573P)^2^+1.9287P] where P=(Fo^2^+2Fc^2^)/3'
_refine_ls_weighting_scheme calc
_refine_ls_wR_factor_gt 0.1059
_refine_ls_wR_factor_ref 0.1159
_reflns_number_gt 6093
_reflns_number_total 7566
_reflns_threshold_expression >2sigma(I)
_cod_data_source_file b923522c.txt
_cod_data_source_block 4
_cod_depositor_comments
;
The following automatic conversions were performed:

'_symmetry_cell_setting' value 'Triclinic' changed to 'triclinic'
according to /home/saulius/struct/CIF-dictionaries/cif_core.dic
dictionary named 'cif_core.dic' version 2.4.2 from 2011-04-26.

Automatic conversion script
Id: cif_fix_values 1891 2012-01-12 08:04:46Z andrius 
;
_cod_original_sg_symbol_H-M P-1
_cod_database_code 7212256

loop_
_symmetry_equiv_pos_as_xyz
'x, y, z'
'-x, -y, -z'

loop_
_atom_site_label
_atom_site_type_symbol
_atom_site_fract_x
_atom_site_fract_y
_atom_site_fract_z
_atom_site_U_iso_or_equiv
_atom_site_adp_type
_atom_site_occupancy
_atom_site_symmetry_multiplicity
_atom_site_calc_flag
_atom_site_refinement_flags
Mn1 Mn 0.43567(4) 0.52861(4) 0.29835(2) 0.02214(12) Uani 1 1 d .
Mn2 Mn 0.05716(4) 0.26819(4) 0.51026(2) 0.02408(13) Uani 1 1 d .
Mn3 Mn 0.38311(4) 0.34594(4) 0.49610(2) 0.02502(13) Uani 1 1 d .
O1 O 0.4830(3) 0.3259(2) 0.29230(14) 0.0494(7) Uani 1 1 d .
O2 O 0.4149(3) 0.2415(3) 0.40249(13) 0.0480(7) Uani 1 1 d .
O3 O 0.1974(2) 0.1555(2) 0.42006(11) 0.0321(5) Uani 1 1 d .
O4 O 0.3587(3) -0.0028(2) 0.46241(13) 0.0458(7) Uani 1 1 d .
O5 O 0.2622(4) -0.1417(4) 0.3831(2) 0.1106(17) Uani 1 1 d .
O6 O 0.3996(4) -0.2715(3) 0.29416(16) 0.0666(9) Uani 1 1 d .
O7 O 0.5592(4) -0.0752(3) 0.06291(15) 0.0684(9) Uani 1 1 d .
O8 O 0.6133(3) 0.0894(3) 0.06505(14) 0.0529(7) Uani 1 1 d .
O9 O -0.2364(2) 0.4361(3) 0.71375(13) 0.0459(7) Uani 1 1 d .
O10 O -0.1020(2) 0.3803(2) 0.60103(11) 0.0313(5) Uani 1 1 d .
O11 O 0.16258(19) 0.3940(2) 0.52707(11) 0.0239(4) Uani 1 1 d .
O12 O 0.0358(2) 0.5946(2) 0.57059(12) 0.0318(5) Uani 1 1 d .
O13 O 0.3438(2) 0.4726(2) 0.58555(12) 0.0339(5) Uani 1 1 d .
O14 O 0.3640(2) 0.5032(3) 0.69759(13) 0.0436(6) Uani 1 1 d .
O15 O 0.1848(4) 0.2583(4) 0.90550(18) 0.0902(13) Uani 1 1 d .
O16 O -0.0288(3) 0.3124(3) 0.92602(15) 0.0637(8) Uani 1 1 d .
O17 O -0.0611(3) 0.1504(3) 0.51018(16) 0.0592(8) Uani 1 1 d .
H1W H -0.0770 0.1179 0.5519 0.089 Uiso 1 1 d R
H2W H -0.1332 0.2000 0.4994 0.089 Uiso 1 1 d R
O18 O 0.1618(3) 0.1219(2) 0.58947(13) 0.0470(6) Uani 1 1 d .
H3W H 0.2064 0.0526 0.5679 0.070 Uiso 1 1 d R
H4W H 0.1130 0.1128 0.6304 0.070 Uiso 1 1 d R
O19 O 0.3479(2) 0.5348(2) 0.42684(11) 0.0265(5) Uani 1 1 d .
H5W H 0.2666 0.5638 0.4270 0.040 Uiso 1 1 d R
H6W H 0.3663 0.5892 0.4443 0.040 Uiso 1 1 d R
O20 O 0.5977(3) 0.2977(3) 0.48800(18) 0.0628(9) Uani 1 1 d .
H7W H 0.6602 0.2442 0.4598 0.094 Uiso 1 1 d R
H8W H 0.5847 0.3732 0.4716 0.094 Uiso 1 1 d R
O21 O 0.3978(3) 0.1836(3) 0.57276(15) 0.0499(7) Uani 1 1 d .
H9W H 0.4634 0.1201 0.5548 0.075 Uiso 1 1 d R
H10W H 0.3285 0.1663 0.5835 0.075 Uiso 1 1 d R
O22 O 0.1767(6) 0.8187(5) 0.6183(2) 0.145(2) Uani 1 1 d .
H11W H 0.1642 0.8065 0.5792 0.217 Uiso 1 1 d R
H12W H 0.1096 0.8671 0.6476 0.217 Uiso 1 1 d R
N1 N 0.5656(3) 0.0100(3) 0.09614(15) 0.0394(7) Uani 1 1 d .
N2 N 0.0788(4) 0.3065(3) 0.88538(17) 0.0493(8) Uani 1 1 d .
N3 N 0.4991(3) 0.5310(3) 0.17143(14) 0.0315(6) Uani 1 1 d .
N4 N 1.0195(4) 0.7407(3) -0.26045(18) 0.0540(9) Uani 1 1 d .
N5 N -0.0520(4) 0.9462(4) 0.26223(19) 0.0576(9) Uani 1 1 d .
C1 C 0.4471(3) 0.1318(3) 0.29291(16) 0.0245(6) Uani 1 1 d .
C2 C 0.3895(3) 0.0426(3) 0.33031(16) 0.0224(6) Uani 1 1 d .
C3 C 0.4016(3) -0.0627(3) 0.29011(16) 0.0247(6) Uani 1 1 d .
C4 C 0.4628(3) -0.0745(3) 0.21398(17) 0.0298(7) Uani 1 1 d .
H4 H 0.4715 -0.1448 0.1875 0.036 Uiso 1 1 calc R
C5 C 0.5104(3) 0.0192(3) 0.17789(17) 0.0288(7) Uani 1 1 d .
C6 C 0.5052(3) 0.1203(3) 0.21619(17) 0.0281(7) Uani 1 1 d .
H6 H 0.5403 0.1809 0.1910 0.034 Uiso 1 1 calc R
C7 C 0.4469(3) 0.2431(3) 0.33244(18) 0.0289(7) Uani 1 1 d .
C8 C 0.3100(3) 0.0656(3) 0.41168(16) 0.0247(6) Uani 1 1 d .
C9 C 0.3489(4) -0.1673(3) 0.32589(18) 0.0357(8) Uani 1 1 d .
C10 C -0.0099(3) 0.3968(3) 0.70125(16) 0.0246(6) Uani 1 1 d .
C11 C 0.0983(3) 0.4286(3) 0.65943(16) 0.0221(6) Uani 1 1 d .
C12 C 0.1981(3) 0.4244(3) 0.69415(16) 0.0245(6) Uani 1 1 d .
C13 C 0.1914(3) 0.3823(3) 0.76802(17) 0.0314(7) Uani 1 1 d .
H13 H 0.2587 0.3758 0.7909 0.038 Uiso 1 1 calc R
C14 C 0.0849(3) 0.3504(3) 0.80728(17) 0.0319(7) Uani 1 1 d .
C15 C -0.0180(3) 0.3602(3) 0.77603(17) 0.0306(7) Uani 1 1 d .
H15 H -0.0915 0.3426 0.8046 0.037 Uiso 1 1 calc R
C16 C -0.1243(3) 0.4047(3) 0.66934(17) 0.0272(7) Uani 1 1 d .
C17 C 0.0987(3) 0.4776(3) 0.57910(16) 0.0224(6) Uani 1 1 d .
C18 C 0.3113(3) 0.4692(3) 0.65566(17) 0.0260(7) Uani 1 1 d .
C19 C 0.6130(4) 0.4433(4) 0.1343(2) 0.0436(9) Uani 1 1 d .
H19 H 0.6560 0.3692 0.1601 0.052 Uiso 1 1 calc R
C20 C 0.6702(4) 0.4568(4) 0.0597(2) 0.0502(10) Uani 1 1 d .
H20A H 0.7495 0.3925 0.0361 0.060 Uiso 1 1 calc R
C21 C 0.6095(4) 0.5665(4) 0.0198(2) 0.0441(9) Uani 1 1 d .
C22 C 0.4898(4) 0.6550(4) 0.05770(19) 0.0421(9) Uani 1 1 d .
H22 H 0.4438 0.7289 0.0329 0.050 Uiso 1 1 calc R
C23 C 0.4381(4) 0.6343(3) 0.13229(19) 0.0374(8) Uani 1 1 d .
H23 H 0.3568 0.6952 0.1565 0.045 Uiso 1 1 calc R
C24 C 0.6763(4) 0.5930(5) -0.0592(2) 0.0513(10) Uani 1 1 d .
H24A H 0.7248 0.5123 -0.0866 0.062 Uiso 1 1 calc R
H24B H 0.6094 0.6496 -0.0852 0.062 Uiso 1 1 calc R
C25 C 0.7713(5) 0.6567(5) -0.0553(2) 0.0641(13) Uani 1 1 d .
H25A H 0.8307 0.6018 -0.0247 0.077 Uiso 1 1 calc R
H25B H 0.7192 0.7382 -0.0293 0.077 Uiso 1 1 calc R
C26 C 0.9065(4) 0.7285(4) -0.2603(2) 0.0539(11) Uani 1 1 d .
H26 H 0.8810 0.7402 -0.3055 0.065 Uiso 1 1 calc R
C27 C 0.8234(4) 0.6992(4) -0.1970(2) 0.0525(10) Uani 1 1 d .
H27 H 0.7459 0.6894 -0.2003 0.063 Uiso 1 1 calc R
C28 C 0.8568(4) 0.6847(4) -0.1286(2) 0.0447(9) Uani 1 1 d .
C29 C 0.9751(5) 0.6971(4) -0.1292(2) 0.0552(11) Uani 1 1 d .
H29 H 1.0030 0.6872 -0.0849 0.066 Uiso 1 1 calc R
C30 C 1.0520(5) 0.7240(5) -0.1953(3) 0.0597(11) Uani 1 1 d .
H30 H 1.1319 0.7309 -0.1941 0.072 Uiso 1 1 calc R
C31 C -0.1443(5) 0.9815(5) 0.2232(2) 0.0587(11) Uani 1 1 d .
H31 H -0.2319 0.9950 0.2493 0.070 Uiso 1 1 calc R
C32 C -0.1192(4) 0.9997(5) 0.1464(2) 0.0565(11) Uani 1 1 d .
H32 H -0.1884 1.0233 0.1220 0.068 Uiso 1 1 calc R
C33 C 0.0091(4) 0.9827(4) 0.1058(2) 0.0489(10) Uani 1 1 d .
C34 C 0.1058(4) 0.9476(4) 0.1465(2) 0.0571(11) Uani 1 1 d .
H34 H 0.1938 0.9357 0.1222 0.069 Uiso 1 1 calc R
C35 C 0.0718(5) 0.9304(5) 0.2228(3) 0.0612(12) Uani 1 1 d .
H35 H 0.1390 0.9062 0.2486 0.073 Uiso 1 1 calc R
C36 C 0.0468(5) 0.9981(6) 0.0217(2) 0.0738(15) Uani 1 1 d .
H36A H 0.0643 1.0777 0.0109 0.089 Uiso 1 1 calc R
H36B H 0.1305 0.9271 0.0028 0.089 Uiso 1 1 calc R

loop_
_atom_site_aniso_label
_atom_site_aniso_U_11
_atom_site_aniso_U_22
_atom_site_aniso_U_33
_atom_site_aniso_U_23
_atom_site_aniso_U_13
_atom_site_aniso_U_12
Mn1 0.0239(2) 0.0224(2) 0.0233(2) -0.00135(18) -0.00327(18) -0.01329(19)
Mn2 0.0201(2) 0.0293(3) 0.0209(2) -0.00167(18) -0.00279(18) -0.00813(19)
Mn3 0.0232(2) 0.0287(3) 0.0233(2) -0.00273(19) -0.00382(18) -0.0101(2)
O1 0.081(2) 0.0284(13) 0.0427(14) -0.0036(11) 0.0006(13) -0.0330(14)
O2 0.078(2) 0.0473(15) 0.0306(13) -0.0102(11) -0.0020(13) -0.0404(15)
O3 0.0261(12) 0.0366(13) 0.0236(11) -0.0064(9) -0.0031(9) -0.0011(10)
O4 0.0492(15) 0.0378(14) 0.0272(12) 0.0056(11) -0.0056(11) 0.0049(12)
O5 0.140(4) 0.080(2) 0.100(3) -0.043(2) 0.077(3) -0.085(3)
O6 0.115(3) 0.0283(14) 0.0543(18) -0.0058(13) 0.0040(17) -0.0382(16)
O7 0.114(3) 0.062(2) 0.0318(14) -0.0136(14) -0.0039(16) -0.0418(19)
O8 0.0637(18) 0.0706(19) 0.0292(13) 0.0105(13) -0.0022(12) -0.0387(16)
O9 0.0212(12) 0.089(2) 0.0288(13) -0.0132(13) 0.0006(10) -0.0224(13)
O10 0.0196(11) 0.0489(14) 0.0226(11) -0.0054(10) -0.0039(9) -0.0093(10)
O11 0.0186(10) 0.0301(11) 0.0224(10) -0.0041(9) -0.0031(8) -0.0087(9)
O12 0.0357(13) 0.0275(12) 0.0277(11) -0.0002(9) -0.0131(10) -0.0033(10)
O13 0.0411(13) 0.0456(14) 0.0233(11) -0.0042(10) -0.0035(10) -0.0268(11)
O14 0.0348(13) 0.0761(19) 0.0334(13) -0.0108(12) -0.0087(11) -0.0321(13)
O15 0.091(3) 0.154(4) 0.054(2) 0.038(2) -0.0471(19) -0.066(3)
O16 0.067(2) 0.086(2) 0.0290(14) 0.0098(14) 0.0016(14) -0.0303(18)
O17 0.0503(17) 0.086(2) 0.0511(17) -0.0021(15) -0.0002(13) -0.0437(16)
O18 0.0580(17) 0.0373(14) 0.0334(13) 0.0009(11) -0.0097(12) -0.0057(12)
O19 0.0262(11) 0.0292(11) 0.0264(11) -0.0027(9) -0.0057(9) -0.0126(9)
O20 0.0278(14) 0.074(2) 0.087(2) -0.0418(17) 0.0040(14) -0.0194(14)
O21 0.0367(14) 0.0435(15) 0.0596(17) 0.0178(13) -0.0142(12) -0.0076(12)
O22 0.216(6) 0.125(4) 0.083(3) -0.048(3) 0.067(3) -0.106(4)
N1 0.0470(18) 0.0399(17) 0.0252(14) -0.0010(13) -0.0015(13) -0.0141(14)
N2 0.063(2) 0.068(2) 0.0282(16) 0.0094(15) -0.0189(16) -0.0340(19)
N3 0.0308(15) 0.0370(16) 0.0270(14) -0.0013(12) -0.0054(11) -0.0136(12)
N4 0.056(2) 0.056(2) 0.0383(19) -0.0012(15) 0.0018(16) -0.0170(18)
N5 0.070(3) 0.064(2) 0.045(2) 0.0122(17) -0.0193(19) -0.031(2)
C1 0.0256(15) 0.0209(15) 0.0264(15) -0.0013(12) -0.0050(12) -0.0086(12)
C2 0.0222(15) 0.0196(15) 0.0233(15) -0.0023(12) -0.0041(12) -0.0057(12)
C3 0.0284(16) 0.0209(15) 0.0260(15) -0.0027(12) -0.0049(13) -0.0109(13)
C4 0.0384(18) 0.0234(16) 0.0280(16) -0.0059(13) -0.0057(14) -0.0119(14)
C5 0.0319(17) 0.0285(17) 0.0224(15) -0.0025(13) -0.0018(13) -0.0098(14)
C6 0.0294(17) 0.0232(16) 0.0299(16) 0.0011(13) -0.0025(13) -0.0110(13)
C7 0.0286(16) 0.0238(16) 0.0337(18) -0.0067(13) -0.0046(14) -0.0091(13)
C8 0.0296(17) 0.0201(15) 0.0243(15) -0.0028(12) -0.0031(13) -0.0109(13)
C9 0.053(2) 0.0337(19) 0.0276(17) -0.0002(14) -0.0056(16) -0.0269(17)
C10 0.0192(14) 0.0283(16) 0.0237(15) -0.0013(12) -0.0045(12) -0.0062(12)
C11 0.0199(14) 0.0216(15) 0.0207(14) -0.0035(11) -0.0038(11) -0.0031(12)
C12 0.0227(15) 0.0287(16) 0.0227(15) -0.0026(12) -0.0053(12) -0.0096(13)
C13 0.0321(17) 0.0415(19) 0.0264(16) -0.0004(14) -0.0149(14) -0.0146(15)
C14 0.0383(19) 0.0406(19) 0.0182(15) 0.0029(13) -0.0095(13) -0.0154(15)
C15 0.0288(17) 0.0370(18) 0.0249(16) -0.0035(13) -0.0011(13) -0.0138(14)
C16 0.0207(15) 0.0323(17) 0.0269(16) 0.0013(13) -0.0035(13) -0.0098(13)
C17 0.0162(14) 0.0296(17) 0.0224(15) -0.0018(12) -0.0060(12) -0.0082(12)
C18 0.0214(15) 0.0291(16) 0.0254(16) -0.0059(13) -0.0061(12) -0.0055(13)
C19 0.040(2) 0.043(2) 0.0348(19) 0.0026(16) -0.0036(16) -0.0058(17)
C20 0.041(2) 0.056(3) 0.037(2) -0.0035(18) 0.0004(17) -0.0056(19)
C21 0.050(2) 0.057(2) 0.0297(18) -0.0026(17) -0.0077(17) -0.026(2)
C22 0.050(2) 0.044(2) 0.0313(18) 0.0028(16) -0.0137(16) -0.0144(18)
C23 0.0379(19) 0.0359(19) 0.0324(18) -0.0031(15) -0.0059(15) -0.0083(16)
C24 0.060(3) 0.071(3) 0.0268(18) -0.0008(18) -0.0061(17) -0.031(2)
C25 0.086(3) 0.089(3) 0.028(2) -0.003(2) -0.003(2) -0.051(3)
C26 0.053(3) 0.062(3) 0.0274(19) 0.0007(18) -0.0085(18) -0.002(2)
C27 0.043(2) 0.072(3) 0.033(2) -0.0061(19) -0.0067(17) -0.012(2)
C28 0.054(2) 0.047(2) 0.0302(19) -0.0042(16) -0.0034(17) -0.0195(19)
C29 0.072(3) 0.068(3) 0.039(2) 0.004(2) -0.023(2) -0.036(2)
C30 0.054(3) 0.075(3) 0.056(3) -0.002(2) -0.010(2) -0.033(2)
C31 0.056(3) 0.081(3) 0.040(2) 0.007(2) -0.007(2) -0.032(2)
C32 0.055(3) 0.079(3) 0.041(2) 0.011(2) -0.0199(19) -0.028(2)
C33 0.056(2) 0.055(2) 0.037(2) 0.0030(18) -0.0068(18) -0.027(2)
C34 0.048(2) 0.066(3) 0.054(3) 0.008(2) -0.012(2) -0.020(2)
C35 0.064(3) 0.065(3) 0.058(3) 0.014(2) -0.031(2) -0.022(2)
C36 0.074(3) 0.119(4) 0.040(2) 0.008(3) -0.010(2) -0.053(3)

loop_
_atom_type_symbol
_atom_type_description
_atom_type_scat_dispersion_real
_atom_type_scat_dispersion_imag
_atom_type_scat_source
C C 0.0033 0.0016 'International Tables Vol C Tables 4.2.6.8 and 6.1.1.4'
H H 0.0000 0.0000 'International Tables Vol C Tables 4.2.6.8 and 6.1.1.4'
N N 0.0061 0.0033 'International Tables Vol C Tables 4.2.6.8 and 6.1.1.4'
O O 0.0106 0.0060 'International Tables Vol C Tables 4.2.6.8 and 6.1.1.4'
Mn Mn 0.3368 0.7283 'International Tables Vol C Tables 4.2.6.8 and 6.1.1.4'

loop_
_geom_angle_atom_site_label_1
_geom_angle_atom_site_label_2
_geom_angle_atom_site_label_3
_geom_angle
_geom_angle_site_symmetry_1
_geom_angle_site_symmetry_3
O6 Mn1 O1 174.73(10) 1_565 .
O6 Mn1 O14 86.83(13) 1_565 2_666
O1 Mn1 O14 91.48(11) . 2_666
O6 Mn1 O9 92.18(13) 1_565 2_566
O1 Mn1 O9 89.18(11) . 2_566
O14 Mn1 O9 176.14(9) 2_666 2_566
O6 Mn1 N3 87.46(11) 1_565 .
O1 Mn1 N3 87.52(10) . .
O14 Mn1 N3 89.30(9) 2_666 .
O9 Mn1 N3 86.93(9) 2_566 .
O6 Mn1 O19 91.54(9) 1_565 .
O1 Mn1 O19 93.62(9) . .
O14 Mn1 O19 96.55(8) 2_666 .
O9 Mn1 O19 87.20(8) 2_566 .
N3 Mn1 O19 174.00(9) . .
O3 Mn2 O10 174.74(9) . .
O3 Mn2 O12 88.33(8) . 2_566
O10 Mn2 O12 89.74(8) . 2_566
O3 Mn2 O17 86.79(10) . .
O10 Mn2 O17 88.38(10) . .
O12 Mn2 O17 91.97(10) 2_566 .
O3 Mn2 O11 100.52(8) . .
O10 Mn2 O11 84.43(8) . .
O12 Mn2 O11 91.44(8) 2_566 .
O17 Mn2 O11 172.02(9) . .
O3 Mn2 O18 89.04(9) . .
O10 Mn2 O18 92.93(9) . .
O12 Mn2 O18 177.30(9) 2_566 .
O17 Mn2 O18 88.53(11) . .
O11 Mn2 O18 88.40(9) . .
O2 Mn3 O13 173.77(10) . .
O2 Mn3 O21 94.83(11) . .
O13 Mn3 O21 91.27(10) . .
O2 Mn3 O20 94.86(11) . .
O13 Mn3 O20 86.77(9) . .
O21 Mn3 O20 86.70(12) . .
O2 Mn3 O11 93.96(10) . .
O13 Mn3 O11 85.08(8) . .
O21 Mn3 O11 86.75(9) . .
O20 Mn3 O11 169.42(10) . .
O2 Mn3 O19 91.23(9) . .
O13 Mn3 O19 82.60(8) . .
O21 Mn3 O19 172.73(9) . .
O20 Mn3 O19 96.80(11) . .
O11 Mn3 O19 88.83(7) . .
C7 O1 Mn1 136.0(2) . .
C7 O2 Mn3 143.1(2) . .
C8 O3 Mn2 135.3(2) . .
C9 O6 Mn1 148.8(3) . 1_545
C16 O9 Mn1 133.7(2) . 2_566
C16 O10 Mn2 140.8(2) . .
C17 O11 Mn3 114.04(17) . .
C17 O11 Mn2 115.47(17) . .
Mn3 O11 Mn2 126.43(9) . .
C17 O12 Mn2 141.35(19) . 2_566
C18 O13 Mn3 136.6(2) . .
C18 O14 Mn1 135.8(2) . 2_666
Mn2 O17 H1W 109.7 . .
Mn2 O17 H2W 107.5 . .
H1W O17 H2W 109.9 . .
Mn2 O18 H3W 109.5 . .
Mn2 O18 H4W 115.5 . .
H3W O18 H4W 112.2 . .
Mn3 O19 Mn1 120.33(9) . .
Mn3 O19 H5W 105.3 . .
Mn1 O19 H5W 98.7 . .
Mn3 O19 H6W 113.2 . .
Mn1 O19 H6W 107.9 . .
H5W O19 H6W 110.1 . .
Mn3 O20 H7W 125.9 . .
Mn3 O20 H8W 86.0 . .
H7W O20 H8W 111.5 . .
Mn3 O21 H9W 109.5 . .
Mn3 O21 H10W 112.2 . .
H9W O21 H10W 110.6 . .
H11W O22 H12W 114.8 . .
O8 N1 O7 123.5(3) . .
O8 N1 C5 118.2(3) . .
O7 N1 C5 118.3(3) . .
O16 N2 O15 123.2(3) . .
O16 N2 C14 118.8(3) . .
O15 N2 C14 117.8(3) . .
C19 N3 C23 116.8(3) . .
C19 N3 Mn1 121.4(2) . .
C23 N3 Mn1 120.5(2) . .
C30 N4 C26 116.3(4) . .
C31 N5 C35 115.8(4) . .
C6 C1 C2 120.0(3) . .
C6 C1 C7 117.4(3) . .
C2 C1 C7 122.6(3) . .
C3 C2 C1 118.7(3) . .
C3 C2 C8 121.4(3) . .
C1 C2 C8 119.8(2) . .
C4 C3 C2 120.4(3) . .
C4 C3 C9 116.7(3) . .
C2 C3 C9 122.9(3) . .
C5 C4 C3 119.4(3) . .
C5 C4 H4 120.3 . .
C3 C4 H4 120.3 . .
C6 C5 C4 121.6(3) . .
C6 C5 N1 119.9(3) . .
C4 C5 N1 118.5(3) . .
C5 C6 C1 119.6(3) . .
C5 C6 H6 120.2 . .
C1 C6 H6 120.2 . .
O1 C7 O2 125.9(3) . .
O1 C7 C1 116.9(3) . .
O2 C7 C1 117.2(3) . .
O4 C8 O3 126.1(3) . .
O4 C8 C2 119.8(3) . .
O3 C8 C2 114.1(3) . .
O5 C9 O6 125.5(3) . .
O5 C9 C3 118.0(3) . .
O6 C9 C3 116.5(3) . .
C15 C10 C11 120.3(3) . .
C15 C10 C16 116.8(3) . .
C11 C10 C16 122.8(3) . .
C10 C11 C12 119.4(3) . .
C10 C11 C17 118.8(2) . .
C12 C11 C17 121.6(3) . .
C13 C12 C11 119.4(3) . .
C13 C12 C18 117.4(3) . .
C11 C12 C18 123.1(3) . .
C14 C13 C12 119.7(3) . .
C14 C13 H13 120.2 . .
C12 C13 H13 120.2 . .
C13 C14 C15 122.2(3) . .
C13 C14 N2 119.2(3) . .
C15 C14 N2 118.6(3) . .
C14 C15 C10 118.8(3) . .
C14 C15 H15 120.6 . .
C10 C15 H15 120.6 . .
O9 C16 O10 124.3(3) . .
O9 C16 C10 116.3(3) . .
O10 C16 C10 119.4(3) . .
O12 C17 O11 126.2(3) . .
O12 C17 C11 116.7(2) . .
O11 C17 C11 117.1(3) . .
O13 C18 O14 124.7(3) . .
O13 C18 C12 118.9(3) . .
O14 C18 C12 116.3(3) . .
N3 C19 C20 123.2(3) . .
N3 C19 H19 118.4 . .
C20 C19 H19 118.4 . .
C19 C20 C21 119.9(4) . .
C19 C20 H20A 120.1 . .
C21 C20 H20A 120.1 . .
C22 C21 C20 116.8(3) . .
C22 C21 C24 121.4(4) . .
C20 C21 C24 121.7(4) . .
C21 C22 C23 120.1(3) . .
C21 C22 H22 120.0 . .
C23 C22 H22 120.0 . .
N3 C23 C22 123.2(3) . .
N3 C23 H23 118.4 . .
C22 C23 H23 118.4 . .
C25 C24 C21 108.4(3) . .
C25 C24 H24A 110.0 . .
C21 C24 H24A 110.0 . .
C25 C24 H24B 110.0 . .
C21 C24 H24B 110.0 . .
H24A C24 H24B 108.4 . .
C24 C25 C28 117.8(3) . .
C24 C25 H25A 107.9 . .
C28 C25 H25A 107.9 . .
C24 C25 H25B 107.9 . .
C28 C25 H25B 107.9 . .
H25A C25 H25B 107.2 . .
N4 C26 C27 123.9(4) . .
N4 C26 H26 118.0 . .
C27 C26 H26 118.0 . .
C28 C27 C26 119.3(4) . .
C28 C27 H27 120.3 . .
C26 C27 H27 120.3 . .
C29 C28 C27 116.4(4) . .
C29 C28 C25 119.8(4) . .
C27 C28 C25 123.8(4) . .
C30 C29 C28 119.9(4) . .
C30 C29 H29 120.0 . .
C28 C29 H29 120.0 . .
N4 C30 C29 124.1(4) . .
N4 C30 H30 118.0 . .
C29 C30 H30 118.0 . .
N5 C31 C32 124.3(4) . .
N5 C31 H31 117.9 . .
C32 C31 H31 117.9 . .
C33 C32 C31 119.6(4) . .
C33 C32 H32 120.2 . .
C31 C32 H32 120.2 . .
C32 C33 C34 116.3(4) . .
C32 C33 C36 123.6(4) . .
C34 C33 C36 120.1(4) . .
C35 C34 C33 119.9(4) . .
C35 C34 H34 120.0 . .
C33 C34 H34 120.0 . .
N5 C35 C34 124.0(4) . .
N5 C35 H35 118.0 . .
C34 C35 H35 118.0 . .
C36 C36 C33 118.9(5) 2_575 .
C36 C36 H36A 107.6 2_575 .
C33 C36 H36A 107.6 . .
C36 C36 H36B 107.6 2_575 .
C33 C36 H36B 107.6 . .
H36A C36 H36B 107.0 . .

loop_
_geom_bond_atom_site_label_1
_geom_bond_atom_site_label_2
_geom_bond_distance
_geom_bond_site_symmetry_2
Mn1 O6 2.105(2) 1_565
Mn1 O1 2.125(2) .
Mn1 O14 2.143(2) 2_666
Mn1 O9 2.170(2) 2_566
Mn1 N3 2.265(3) .
Mn1 O19 2.316(2) .
Mn2 O3 2.095(2) .
Mn2 O10 2.173(2) .
Mn2 O12 2.174(2) 2_566
Mn2 O17 2.193(3) .
Mn2 O11 2.239(2) .
Mn2 O18 2.249(2) .
Mn3 O2 2.070(2) .
Mn3 O13 2.141(2) .
Mn3 O21 2.154(2) .
Mn3 O20 2.208(3) .
Mn3 O11 2.232(2) .
Mn3 O19 2.293(2) .
O1 C7 1.243(4) .
O2 C7 1.249(4) .
O3 C8 1.253(4) .
O4 C8 1.242(4) .
O5 C9 1.206(4) .
O6 C9 1.219(4) .
O6 Mn1 2.105(2) 1_545
O7 N1 1.222(4) .
O8 N1 1.220(4) .
O9 C16 1.244(4) .
O9 Mn1 2.170(2) 2_566
O10 C16 1.260(4) .
O11 C17 1.277(3) .
O12 C17 1.236(4) .
O12 Mn2 2.174(2) 2_566
O13 C18 1.250(4) .
O14 C18 1.251(4) .
O14 Mn1 2.143(2) 2_666
O15 N2 1.233(4) .
O16 N2 1.220(4) .
O17 H1W 0.8200 .
O17 H2W 0.8418 .
O18 H3W 0.8200 .
O18 H4W 0.8302 .
O19 H5W 0.8356 .
O19 H6W 0.8299 .
O20 H7W 0.8200 .
O20 H8W 0.8338 .
O21 H9W 0.8200 .
O21 H10W 0.8372 .
O22 H11W 0.8049 .
O22 H12W 0.8288 .
N1 C5 1.473(4) .
N2 C14 1.464(4) .
N3 C19 1.333(4) .
N3 C23 1.335(4) .
N4 C30 1.318(6) .
N4 C26 1.319(6) .
N5 C31 1.321(5) .
N5 C35 1.335(6) .
C1 C6 1.393(4) .
C1 C2 1.411(4) .
C1 C7 1.509(4) .
C2 C3 1.404(4) .
C2 C8 1.524(4) .
C3 C4 1.389(4) .
C3 C9 1.518(4) .
C4 C5 1.381(4) .
C4 H4 0.9300 .
C5 C6 1.373(4) .
C6 H6 0.9300 .
C10 C15 1.386(4) .
C10 C11 1.400(4) .
C10 C16 1.509(4) .
C11 C12 1.407(4) .
C11 C17 1.522(4) .
C12 C13 1.385(4) .
C12 C18 1.513(4) .
C13 C14 1.371(5) .
C13 H13 0.9300 .
C14 C15 1.378(5) .
C15 H15 0.9300 .
C19 C20 1.378(5) .
C19 H19 0.9300 .
C20 C21 1.385(6) .
C20 H20A 0.9300 .
C21 C22 1.377(5) .
C21 C24 1.510(5) .
C22 C23 1.379(5) .
C22 H22 0.9300 .
C23 H23 0.9300 .
C24 C25 1.506(6) .
C24 H24A 0.9700 .
C24 H24B 0.9700 .
C25 C28 1.516(5) .
C25 H25A 0.9700 .
C25 H25B 0.9700 .
C26 C27 1.384(6) .
C26 H26 0.9300 .
C27 C28 1.383(5) .
C27 H27 0.9300 .
C28 C29 1.376(6) .
C29 C30 1.374(6) .
C29 H29 0.9300 .
C30 H30 0.9300 .
C31 C32 1.381(6) .
C31 H31 0.9300 .
C32 C33 1.381(6) .
C32 H32 0.9300 .
C33 C34 1.384(6) .
C33 C36 1.509(6) .
C34 C35 1.371(6) .
C34 H34 0.9300 .
C35 H35 0.9300 .
C36 C36 1.458(9) 2_575
C36 H36A 0.9700 .
C36 H36B 0.9700 .

loop_
_geom_hbond_atom_site_label_D
_geom_hbond_atom_site_label_H
_geom_hbond_atom_site_label_A
_geom_hbond_distance_DH
_geom_hbond_distance_HA
_geom_hbond_distance_DA
_geom_hbond_angle_DHA
_geom_hbond_site_symmetry_A
O17 H1W O5 0.82 2.03 2.596(4) 125.5 2_556
O17 H2W O22 0.84 2.39 2.913(7) 120.5 2_566
O18 H3W O4 0.82 2.19 2.818(3) 133.7 .
O18 H4W N5 0.83 2.04 2.843(4) 161.4 2_566
O19 H5W O10 0.84 1.89 2.704(3) 164.2 2_566
O19 H6W O20 0.83 2.08 2.893(3) 166.3 2_666
O20 H7W O22 0.82 1.94 2.708(5) 156.6 2_666
O20 H8W O19 0.83 2.63 2.893(3) 100.2 2_666
O20 H8W O13 0.83 2.22 2.984(4) 152.2 2_666
O21 H9W O4 0.82 1.87 2.648(3) 156.9 2_656
O21 H10W O18 0.84 2.07 2.903(4) 169.8 .
O22 H11W O17 0.80 2.16 2.913(7) 155.7 2_566
O22 H12W N5 0.83 2.59 3.250(6) 137.5 2_576

loop_
_geom_torsion_atom_site_label_1
_geom_torsion_atom_site_label_2
_geom_torsion_atom_site_label_3
_geom_torsion_atom_site_label_4
_geom_torsion
_geom_torsion_site_symmetry_1
_geom_torsion_site_symmetry_4
O6 Mn1 O1 C7 -172.5(13) 1_565 .
O14 Mn1 O1 C7 116.3(4) 2_666 .
O9 Mn1 O1 C7 -67.5(4) 2_566 .
N3 Mn1 O1 C7 -154.5(4) . .
O19 Mn1 O1 C7 19.6(4) . .
O13 Mn3 O2 C7 29.8(12) . .
O21 Mn3 O2 C7 -162.3(4) . .
O20 Mn3 O2 C7 -75.2(4) . .
O11 Mn3 O2 C7 110.7(4) . .
O19 Mn3 O2 C7 21.7(4) . .
O10 Mn2 O3 C8 -128.4(9) . .
O12 Mn2 O3 C8 163.0(3) 2_566 .
O17 Mn2 O3 C8 -104.9(3) . .
O11 Mn2 O3 C8 71.9(3) . .
O18 Mn2 O3 C8 -16.3(3) . .
O3 Mn2 O10 C16 137.9(9) . .
O12 Mn2 O10 C16 -153.5(3) 2_566 .
O17 Mn2 O10 C16 114.5(3) . .
O11 Mn2 O10 C16 -62.0(3) . .
O18 Mn2 O10 C16 26.1(3) . .
O2 Mn3 O11 C17 -170.3(2) . .
O13 Mn3 O11 C17 3.6(2) . .
O21 Mn3 O11 C17 95.1(2) . .
O20 Mn3 O11 C17 43.3(6) . .
O19 Mn3 O11 C17 -79.1(2) . .
O2 Mn3 O11 Mn2 33.62(13) . .
O13 Mn3 O11 Mn2 -152.56(12) . .
O21 Mn3 O11 Mn2 -61.00(13) . .
O20 Mn3 O11 Mn2 -112.8(5) . .
O19 Mn3 O11 Mn2 124.77(11) . .
O3 Mn2 O11 C17 178.68(19) . .
O10 Mn2 O11 C17 0.5(2) . .
O12 Mn2 O11 C17 90.1(2) 2_566 .
O17 Mn2 O11 C17 -25.2(8) . .
O18 Mn2 O11 C17 -92.6(2) . .
O3 Mn2 O11 Mn3 -25.49(13) . .
O10 Mn2 O11 Mn3 156.33(12) . .
O12 Mn2 O11 Mn3 -114.06(12) 2_566 .
O17 Mn2 O11 Mn3 130.7(7) . .
O18 Mn2 O11 Mn3 63.24(12) . .
O2 Mn3 O13 C18 153.4(8) . .
O21 Mn3 O13 C18 -14.5(3) . .
O20 Mn3 O13 C18 -101.1(3) . .
O11 Mn3 O13 C18 72.1(3) . .
O19 Mn3 O13 C18 161.6(3) . .
O2 Mn3 O19 Mn1 -23.59(12) . .
O13 Mn3 O19 Mn1 157.29(11) . .
O21 Mn3 O19 Mn1 -170.1(7) . .
O20 Mn3 O19 Mn1 71.46(12) . .
O11 Mn3 O19 Mn1 -117.53(10) . .
O6 Mn1 O19 Mn3 -165.76(13) 1_565 .
O1 Mn1 O19 Mn3 13.14(13) . .
O14 Mn1 O19 Mn3 -78.77(12) 2_666 .
O9 Mn1 O19 Mn3 102.14(12) 2_566 .
N3 Mn1 O19 Mn3 114.0(8) . .
O6 Mn1 N3 C19 131.3(3) 1_565 .
O1 Mn1 N3 C19 -47.1(3) . .
O14 Mn1 N3 C19 44.4(3) 2_666 .
O9 Mn1 N3 C19 -136.4(3) 2_566 .
O19 Mn1 N3 C19 -148.3(8) . .
O6 Mn1 N3 C23 -35.3(3) 1_565 .
O1 Mn1 N3 C23 146.3(3) . .
O14 Mn1 N3 C23 -122.2(3) 2_666 .
O9 Mn1 N3 C23 57.0(3) 2_566 .
O19 Mn1 N3 C23 45.2(10) . .
C6 C1 C2 C3 5.0(4) . .
C7 C1 C2 C3 -176.0(3) . .
C6 C1 C2 C8 -171.9(3) . .
C7 C1 C2 C8 7.0(4) . .
C1 C2 C3 C4 -3.5(4) . .
C8 C2 C3 C4 173.4(3) . .
C1 C2 C3 C9 177.2(3) . .
C8 C2 C3 C9 -5.9(5) . .
C2 C3 C4 C5 -0.6(5) . .
C9 C3 C4 C5 178.7(3) . .
C3 C4 C5 C6 3.4(5) . .
C3 C4 C5 N1 -175.5(3) . .
O8 N1 C5 C6 4.4(5) . .
O7 N1 C5 C6 -174.3(3) . .
O8 N1 C5 C4 -176.6(3) . .
O7 N1 C5 C4 4.6(5) . .
C4 C5 C6 C1 -1.9(5) . .
N1 C5 C6 C1 177.0(3) . .
C2 C1 C6 C5 -2.4(5) . .
C7 C1 C6 C5 178.6(3) . .
Mn1 O1 C7 O2 -34.0(6) . .
Mn1 O1 C7 C1 148.5(3) . .
Mn3 O2 C7 O1 5.2(7) . .
Mn3 O2 C7 C1 -177.3(3) . .
C6 C1 C7 O1 9.0(4) . .
C2 C1 C7 O1 -170.0(3) . .
C6 C1 C7 O2 -168.7(3) . .
C2 C1 C7 O2 12.3(5) . .
Mn2 O3 C8 O4 17.3(5) . .
Mn2 O3 C8 C2 -162.9(2) . .
C3 C2 C8 O4 76.1(4) . .
C1 C2 C8 O4 -107.0(3) . .
C3 C2 C8 O3 -103.7(3) . .
C1 C2 C8 O3 73.2(4) . .
Mn1 O6 C9 O5 -17.2(9) 1_545 .
Mn1 O6 C9 C3 162.1(4) 1_545 .
C4 C3 C9 O5 -157.6(4) . .
C2 C3 C9 O5 21.7(6) . .
C4 C3 C9 O6 23.1(5) . .
C2 C3 C9 O6 -157.6(3) . .
C15 C10 C11 C12 -0.6(4) . .
C16 C10 C11 C12 177.1(3) . .
C15 C10 C11 C17 -175.7(3) . .
C16 C10 C11 C17 2.0(4) . .
C10 C11 C12 C13 3.3(4) . .
C17 C11 C12 C13 178.3(3) . .
C10 C11 C12 C18 -174.0(3) . .
C17 C11 C12 C18 1.0(4) . .
C11 C12 C13 C14 -2.6(5) . .
C18 C12 C13 C14 174.9(3) . .
C12 C13 C14 C15 -0.9(5) . .
C12 C13 C14 N2 -179.8(3) . .
O16 N2 C14 C13 160.0(4) . .
O15 N2 C14 C13 -24.0(5) . .
O16 N2 C14 C15 -19.0(5) . .
O15 N2 C14 C15 157.0(4) . .
C13 C14 C15 C10 3.6(5) . .
N2 C14 C15 C10 -177.4(3) . .
C11 C10 C15 C14 -2.8(5) . .
C16 C10 C15 C14 179.4(3) . .
Mn1 O9 C16 O10 -2.8(5) 2_566 .
Mn1 O9 C16 C10 177.0(2) 2_566 .
Mn2 O10 C16 O9 -153.0(3) . .
Mn2 O10 C16 C10 27.2(5) . .
C15 C10 C16 O9 31.4(4) . .
C11 C10 C16 O9 -146.4(3) . .
C15 C10 C16 O10 -148.8(3) . .
C11 C10 C16 O10 33.4(4) . .
Mn2 O12 C17 O11 19.9(5) 2_566 .
Mn2 O12 C17 C11 -159.3(2) 2_566 .
Mn3 O11 C17 O12 100.1(3) . .
Mn2 O11 C17 O12 -101.0(3) . .
Mn3 O11 C17 C11 -80.7(3) . .
Mn2 O11 C17 C11 78.1(3) . .
C10 C11 C17 O12 83.7(3) . .
C12 C11 C17 O12 -91.3(3) . .
C10 C11 C17 O11 -95.6(3) . .
C12 C11 C17 O11 89.4(3) . .
Mn3 O13 C18 O14 134.6(3) . .
Mn3 O13 C18 C12 -46.9(4) . .
Mn1 O14 C18 O13 -45.5(5) 2_666 .
Mn1 O14 C18 C12 136.0(3) 2_666 .
C13 C12 C18 O13 160.0(3) . .
C11 C12 C18 O13 -22.7(4) . .
C13 C12 C18 O14 -21.4(4) . .
C11 C12 C18 O14 155.9(3) . .
C23 N3 C19 C20 1.8(6) . .
Mn1 N3 C19 C20 -165.2(3) . .
N3 C19 C20 C21 0.6(6) . .
C19 C20 C21 C22 -2.5(6) . .
C19 C20 C21 C24 172.8(4) . .
C20 C21 C22 C23 2.0(6) . .
C24 C21 C22 C23 -173.4(4) . .
C19 N3 C23 C22 -2.4(5) . .
Mn1 N3 C23 C22 164.8(3) . .
C21 C22 C23 N3 0.5(6) . .
C22 C21 C24 C25 91.8(5) . .
C20 C21 C24 C25 -83.4(5) . .
C21 C24 C25 C28 176.1(4) . .
C30 N4 C26 C27 -0.3(7) . .
N4 C26 C27 C28 1.7(7) . .
C26 C27 C28 C29 -1.9(6) . .
C26 C27 C28 C25 178.1(4) . .
C24 C25 C28 C29 -156.3(4) . .
C24 C25 C28 C27 23.8(7) . .
C27 C28 C29 C30 0.8(6) . .
C25 C28 C29 C30 -179.2(4) . .
C26 N4 C30 C29 -0.9(7) . .
C28 C29 C30 N4 0.6(7) . .
C35 N5 C31 C32 1.3(7) . .
N5 C31 C32 C33 -1.0(8) . .
C31 C32 C33 C34 0.0(7) . .
C31 C32 C33 C36 178.9(5) . .
C32 C33 C34 C35 0.7(7) . .
C36 C33 C34 C35 -178.3(5) . .
C31 N5 C35 C34 -0.5(7) . .
C33 C34 C35 N5 -0.5(7) . .
C32 C33 C36 C36 -14.5(10) . 2_575
C34 C33 C36 C36 164.4(6) . 2_575
